data_2206805
loop_
_publ_author_name
'Westmoreland, Ian'
'Miyagi, Lowell'
'Que, Emily L.'

_publ_section_title
;
 1,5-Dibromo-2,4-bis[(2-bromophenyl)ethynyl]benzene
;
_journal_coeditor_code TK6251
_journal_issue 9
_journal_name_full 'Acta Crystallographica Section E'
_journal_page_first o2894
_journal_page_last o2895
_journal_paper_doi 10.1107/S1600536805025237
_journal_volume 61
_journal_year 2005
_chemical_formula_iupac 'C22 H10 Br4'
_chemical_formula_moiety 'C22 H10 Br4'
_chemical_formula_sum 'C22 H10 Br4'
_chemical_formula_weight 593.94
_chemical_name_systematic
;
1,5-Dibromo-2,4-bis[(2-bromophenyl)ethynyl]benzene
;
_space_group_IT_number 14
_symmetry_cell_setting monoclinic
_symmetry_space_group_name_Hall '-P 2yn'
_symmetry_space_group_name_H-M 'P 1 21/n 1'
_cell_angle_alpha 90
_cell_angle_beta 96.4810(10)
_cell_angle_gamma 90
_cell_formula_units_Z 4
_cell_length_a 10.0580(7)
_cell_length_b 8.8663(6)
_cell_length_c 21.870(2)
_cell_measurement_reflns_used 2451
_cell_measurement_temperature 158
_cell_measurement_theta_max 24.6
_cell_measurement_theta_min 2.3
_cell_volume 1937.8(3)
_computing_cell_refinement 'SAINT (Bruker, 2002)'
_computing_data_collection 'SMART (Bruker, 1999)'
_computing_data_reduction SAINT
_computing_molecular_graphics 'ORTEP3 (Farrugia, 1997)'
_computing_publication_material TEXSAN
_computing_structure_refinement 'TEXSAN (Molecular Structure Corporation and Rigaku, 1998)'
_computing_structure_solution 'SIR92 (Altomare et al., 1993)'
_diffrn_measured_fraction_theta_full 0.97
_diffrn_measured_fraction_theta_max 0.97
_diffrn_measurement_device_type 'Bruker SMART 1000'
_diffrn_measurement_method \w
_diffrn_radiation_type 'Mo K\a'
_diffrn_radiation_wavelength 0.7107
_diffrn_reflns_av_R_equivalents 0.038
_diffrn_reflns_limit_h_max 11
_diffrn_reflns_limit_h_min 0
_diffrn_reflns_limit_k_max 10
_diffrn_reflns_limit_k_min 0
_diffrn_reflns_limit_l_max 25
_diffrn_reflns_limit_l_min -25
_diffrn_reflns_number 8588
_diffrn_reflns_theta_full 24.7
_diffrn_reflns_theta_max 24.7
_diffrn_standards_decay_% 0
_diffrn_standards_interval_count 0
_diffrn_standards_interval_time 0
_diffrn_standards_number 0
_exptl_absorpt_coefficient_mu 8.335
_exptl_absorpt_correction_T_max 0.435
_exptl_absorpt_correction_T_min 0.189
_exptl_absorpt_correction_type empirical
_exptl_absorpt_process_details '(Blessing, 1995)'
_exptl_crystal_colour colorless
_exptl_crystal_density_diffrn 2.036
_exptl_crystal_density_method 'not measured'
_exptl_crystal_description tablet
_exptl_crystal_F_000 1128
_exptl_crystal_size_max 0.21
_exptl_crystal_size_mid 0.19
_exptl_crystal_size_min 0.10
_refine_diff_density_max 0.36
_refine_diff_density_min -0.64
_refine_ls_extinction_method none
_refine_ls_goodness_of_fit_ref 1.48
_refine_ls_hydrogen_treatment constr
_refine_ls_number_parameters 215
_refine_ls_number_reflns 2541
_refine_ls_R_factor_all 0.034
_refine_ls_R_factor_gt 0.034
_refine_ls_shift/su_max 0.000
_refine_ls_structure_factor_coef F
_refine_ls_weighting_details 'w = 1/[\s^2^(Fo) + 0.00022|Fo|^2^]'
_refine_ls_weighting_scheme calc
_refine_ls_wR_factor_all 0.042
_refine_ls_wR_factor_ref 0.042
_reflns_number_gt 2541
_reflns_number_total 3198
_reflns_threshold_expression F^2^>3\s(F^2^)
_cod_data_source_file tk6251.cif
_cod_data_source_block I
_cod_original_sg_symbol_H-M 'P 21/n'
_cod_database_code 2206805
_cod_database_fobs_code 2206805

loop_
_symmetry_equiv_pos_as_xyz
x,y,z
1/2-x,1/2+y,1/2-z
-x,-y,-z
1/2+x,1/2-y,1/2+z

loop_
_atom_site_label
_atom_site_fract_x
_atom_site_fract_y
_atom_site_fract_z
_atom_site_U_iso_or_equiv
_atom_site_adp_type
_atom_site_calc_flag
_atom_site_occupancy
_atom_site_type_symbol
Br1 -0.01123(6) 0.60201(7) 0.56742(3) 0.0481(2) Uani d 1.00 Br
Br2 -0.64754(5) 0.39476(6) 0.59125(2) 0.0347(2) Uani d 1.00 Br
Br3 -0.65715(5) 0.03578(6) 0.37894(2) 0.03190(10) Uani d 1.00 Br
Br4 -0.01904(6) -0.12230(7) 0.43676(3) 0.0446(2) Uani d 1.00 Br
C1 -0.0766(5) 0.6509(5) 0.6425(2) 0.0260(10) Uani d 1.00 C
C2 -0.0062(5) 0.7525(5) 0.6812(2) 0.0330(10) Uani d 1.00 C
C3 -0.0512(5) 0.7875(6) 0.7371(2) 0.041(2) Uani d 1.00 C
C4 -0.1652(5) 0.7200(5) 0.7540(2) 0.0350(10) Uani d 1.00 C
C5 -0.2357(5) 0.6202(5) 0.7153(2) 0.0280(10) Uani d 1.00 C
C6 -0.1934(4) 0.5828(5) 0.6584(2) 0.0230(10) Uani d 1.00 C
C7 -0.2717(4) 0.4835(5) 0.6164(2) 0.0240(10) Uani d 1.00 C
C8 -0.3387(4) 0.4061(5) 0.5811(2) 0.0240(10) Uani d 1.00 C
C9 -0.4153(4) 0.3151(5) 0.5345(2) 0.0210(10) Uani d 1.00 C
C10 -0.5535(4) 0.2994(5) 0.5321(2) 0.0220(10) Uani d 1.00 C
C11 -0.6250(4) 0.2159(5) 0.4861(2) 0.0240(10) Uani d 1.00 C
C12 -0.5573(4) 0.1463(5) 0.4427(2) 0.0210(10) Uani d 1.00 C
C13 -0.4185(4) 0.1554(5) 0.4443(2) 0.0220(10) Uani d 1.00 C
C14 -0.3498(4) 0.2406(5) 0.4907(2) 0.0240(10) Uani d 1.00 C
C15 -0.3454(4) 0.0754(5) 0.4015(2) 0.0214(10) Uani d 1.00 C
C16 -0.2798(4) 0.0087(5) 0.3684(2) 0.0250(10) Uani d 1.00 C
C17 -0.1999(4) -0.0722(5) 0.3292(2) 0.0240(10) Uani d 1.00 C
C18 -0.0809(5) -0.1408(5) 0.3526(2) 0.0280(10) Uani d 1.00 C
C19 -0.0048(5) -0.2246(6) 0.3150(3) 0.039(2) Uani d 1.00 C
C20 -0.0479(5) -0.2351(6) 0.2529(3) 0.039(2) Uani d 1.00 C
C21 -0.1645(5) -0.1652(6) 0.2283(2) 0.036(2) Uani d 1.00 C
C22 -0.2398(5) -0.0850(5) 0.2661(2) 0.0300(10) Uani d 1.00 C
H(1) 0.0738 0.8013 0.6676 0.0410 Uiso calc 1.00 H
H(2) 0.0023 0.8551 0.7647 0.0462 Uiso calc 1.00 H
H(3) -0.1974 0.7481 0.7937 0.0442 Uiso calc 1.00 H
H(4) -0.3166 0.5724 0.7264 0.0336 Uiso calc 1.00 H
H(5) -0.7221 0.2093 0.4857 0.0302 Uiso calc 1.00 H
H(6) -0.2531 0.2469 0.4926 0.0322 Uiso calc 1.00 H
H(7) 0.0751 -0.2744 0.3322 0.0455 Uiso calc 1.00 H
H(8) 0.0066 -0.2896 0.2262 0.0477 Uiso calc 1.00 H
H(9) -0.1940 -0.1777 0.1852 0.0484 Uiso calc 1.00 H
H(10) -0.3210 -0.0368 0.2473 0.0351 Uiso calc 1.00 H

loop_
_atom_site_aniso_label
_atom_site_aniso_U_11
_atom_site_aniso_U_22
_atom_site_aniso_U_33
_atom_site_aniso_U_12
_atom_site_aniso_U_13
_atom_site_aniso_U_23
Br1 0.0505(4) 0.0535(4) 0.0456(4) -0.0054(3) 0.0281(3) -0.0046(3)
Br2 0.0384(3) 0.0347(3) 0.0335(3) 0.0030(2) 0.0154(2) -0.0062(2)
Br3 0.0351(3) 0.0316(3) 0.0268(3) -0.0032(2) -0.0063(2) -0.0028(2)
Br4 0.0393(3) 0.0597(4) 0.0328(3) 0.0082(3) -0.0042(2) 0.0026(3)
C1 0.027(3) 0.022(3) 0.028(3) 0.002(2) 0.003(2) 0.002(2)
C2 0.024(3) 0.027(3) 0.047(3) 0.000(2) -0.002(2) 0.001(3)
C3 0.047(4) 0.028(3) 0.041(3) 0.003(3) -0.018(3) -0.005(2)
C4 0.050(3) 0.029(3) 0.025(3) 0.003(3) 0.002(2) -0.005(2)
C5 0.033(3) 0.026(3) 0.025(3) 0.003(2) 0.009(2) 0.003(2)
C6 0.029(3) 0.019(2) 0.022(2) 0.007(2) 0.000(2) 0.002(2)
C7 0.02(8) 0.0241 0.0241 0.0000 0.0027 0.0000
C8 0.02(8) 0.0241 0.0241 0.0000 0.0027 0.0000
C9 0.026(3) 0.018(2) 0.020(2) 0.001(2) 0.004(2) 0.002(2)
C10 0.026(2) 0.021(2) 0.019(2) 0.000(2) 0.007(2) -0.001(2)
C11 0.022(2) 0.023(3) 0.027(3) 0.004(2) 0.002(2) 0.006(2)
C12 0.023(2) 0.018(2) 0.021(2) 0.000(2) -0.002(2) 0.001(2)
C13 0.028(3) 0.019(2) 0.020(2) 0.002(2) 0.002(2) 0.004(2)
C14 0.022(2) 0.026(3) 0.022(2) 0.000(2) 0.000(2) 0.004(2)
C15 0.02(8) 0.0214 0.0214 0.0000 0.0024 0.0000
C16 0.03(8) 0.0253 0.0253 0.0000 0.0029 0.0000
C17 0.026(3) 0.018(2) 0.028(3) -0.002(2) 0.006(2) -0.002(2)
C18 0.028(3) 0.027(3) 0.030(3) -0.005(2) 0.004(2) -0.001(2)
C19 0.033(3) 0.032(3) 0.055(4) 0.004(2) 0.014(3) -0.003(3)
C20 0.039(3) 0.033(3) 0.049(3) -0.008(3) 0.021(3) -0.018(3)
C21 0.041(3) 0.038(3) 0.031(3) -0.010(3) 0.010(2) -0.014(2)
C22 0.031(3) 0.029(3) 0.030(3) -0.002(2) 0.000(2) -0.005(2)

loop_
_atom_type_symbol
_atom_type_description
_atom_type_scat_dispersion_real
_atom_type_scat_dispersion_imag
_atom_type_scat_source
C C 0.003 0.002
;International Tables for Crystallography
(1992, Vol. C, Tables 4.2.6.8 and 6.1.1.1)
;
H H 0.000 0.000
;International Tables for Crystallography
(1992, Vol. C, Table 6.1.1.2)
;
Br Br -0.290 2.459
;International Tables for Crystallography
(1992, Vol. C, Tables 4.2.6.8 and 6.1.1.1)
;

loop_
_geom_angle_atom_site_label_1
_geom_angle_atom_site_label_2
_geom_angle_atom_site_label_3
_geom_angle
_geom_angle_publ_flag
Br1 C1 C2 118.7(4) ?
Br1 C1 C6 120.2(3) ?
C2 C1 C6 121.1(4) ?
C1 C2 C3 119.5(5) ?
C2 C3 C4 120.2(4) ?
C3 C4 C5 120.2(4) ?
C4 C5 C6 121.0(4) ?
C1 C6 C5 117.9(4) ?
C1 C6 C7 121.3(4) ?
C5 C6 C7 120.7(4) ?
C6 C7 C8 177.7(5) ?
C7 C8 C9 176.0(5) ?
C8 C9 C10 122.1(4) ?
C8 C9 C14 119.5(4) ?
C10 C9 C14 118.4(4) ?
Br2 C10 C9 120.3(3) ?
Br2 C10 C11 118.6(3) ?
C9 C10 C11 121.1(4) ?
C10 C11 C12 119.0(4) ?
Br3 C12 C11 118.5(3) ?
Br3 C12 C13 119.6(3) ?
C11 C12 C13 121.9(4) ?
C12 C13 C14 117.7(4) ?
C12 C13 C15 122.6(4) ?
C14 C13 C15 119.7(4) ?
C9 C14 C13 121.9(4) ?
C13 C15 C16 176.8(5) ?
C15 C16 C17 179.3(5) ?
C16 C17 C18 121.2(4) ?
C16 C17 C22 120.9(4) ?
C18 C17 C22 117.9(4) ?
Br4 C18 C17 119.9(4) ?
Br4 C18 C19 118.5(4) ?
C17 C18 C19 121.5(4) ?
C18 C19 C20 118.8(5) ?
C19 C20 C21 120.7(5) ?
C20 C21 C22 119.8(5) ?
C17 C22 C21 121.2(4) ?
C1 C2 H(1) 118.767 no
C3 C2 H(1) 121.681 no
C2 C3 H(2) 118.354 no
C4 C3 H(2) 121.305 no
C3 C4 H(3) 119.361 no
C5 C4 H(3) 120.350 no
C4 C5 H(4) 121.230 no
C6 C5 H(4) 117.782 no
C10 C11 H(5) 118.322 no
C12 C11 H(5) 122.649 no
C9 C14 H(6) 119.634 no
C13 C14 H(6) 118.484 no
C18 C19 H(7) 120.540 no
C20 C19 H(7) 120.679 no
C19 C20 H(8) 119.256 no
C21 C20 H(8) 119.988 no
C20 C21 H(9) 118.998 no
C22 C21 H(9) 121.081 no
C17 C22 H(10) 121.087 no
C21 C22 H(10) 117.753 no

loop_
_geom_bond_atom_site_label_1
_geom_bond_atom_site_label_2
_geom_bond_distance
_geom_bond_publ_flag
Br1 C1 1.885(5) yes
Br2 C10 1.887(4) yes
Br3 C12 1.895(4) yes
Br4 C18 1.882(5) yes
C1 C2 1.377(6) no
C1 C6 1.399(6) no
C2 C3 1.386(7) no
C3 C4 1.380(7) no
C4 C5 1.367(7) no
C5 C6 1.401(6) no
C6 C7 1.438(6) yes
C7 C8 1.189(6) yes
C8 C9 1.449(6) yes
C9 C10 1.391(6) no
C9 C14 1.390(6) no
C10 C11 1.384(6) no
C11 C12 1.376(6) no
C12 C13 1.395(6) no
C13 C14 1.387(6) no
C13 C15 1.437(6) yes
C15 C16 1.193(6) yes
C16 C17 1.433(6) yes
C17 C18 1.387(6) no
C17 C22 1.398(6) no
C18 C19 1.398(7) no
C19 C20 1.384(8) no
C20 C21 1.381(7) no
C21 C22 1.380(7) no
C2 H(1) 0.988 no
C3 H(2) 0.970 no
C4 H(3) 0.991 no
C5 H(4) 0.972 no
C11 H(5) 0.978 no
C14 H(6) 0.970 no
C19 H(7) 0.955 no
C20 H(8) 0.973 no
C21 H(9) 0.962 no
C22 H(10) 0.972 no

loop_
_geom_contact_atom_site_label_1
_geom_contact_atom_site_label_2
_geom_contact_distance
_geom_contact_site_symmetry_2
Br1 Br1 3.4890(10) 3_566
Br3 C4 3.545(5) 4_454
Br4 Br4 3.5020(10) 3_556
C2 C22 3.423(7) 4_555
C2 C17 3.533(6) 3_566
C2 C21 3.561(7) 4_555
C5 C20 3.486(7) 4_455
C7 C11 3.561(6) 3_466
C16 C21 3.589(6) 2_455

loop_
_geom_torsion_atom_site_label_1
_geom_torsion_atom_site_label_2
_geom_torsion_atom_site_label_3
_geom_torsion_atom_site_label_4
_geom_torsion_site_symmetry_1
_geom_torsion_site_symmetry_2
_geom_torsion_site_symmetry_3
_geom_torsion_site_symmetry_4
_geom_torsion
_geom_torsion_publ_flag
Br1 C1 C2 C3 1_555 1_555 1_555 1_555 -178.7(4) no
Br1 C1 C6 C5 1_555 1_555 1_555 1_555 178.5(3) no
Br1 C1 C6 C7 1_555 1_555 1_555 1_555 -4.8(6) no
Br2 C10 C9 C8 1_555 1_555 1_555 1_555 -1.2(6) no
Br2 C10 C9 C14 1_555 1_555 1_555 1_555 178.8(3) no
Br2 C10 C11 C12 1_555 1_555 1_555 1_555 179.9(3) no
Br3 C12 C11 C10 1_555 1_555 1_555 1_555 -178.7(3) no
Br3 C12 C13 C14 1_555 1_555 1_555 1_555 178.3(3) no
Br3 C12 C13 C15 1_555 1_555 1_555 1_555 -4.3(6) no
Br4 C18 C17 C16 1_555 1_555 1_555 1_555 -2.2(6) no
Br4 C18 C17 C22 1_555 1_555 1_555 1_555 178.0(3) no
Br4 C18 C19 C20 1_555 1_555 1_555 1_555 -178.3(4) no
C1 C2 C3 C4 1_555 1_555 1_555 1_555 0.4(7) no
C1 C6 C5 C4 1_555 1_555 1_555 1_555 0.0(7) no
C1 C6 C7 C8 1_555 1_555 1_555 1_555 -89(12) no
C2 C1 C6 C5 1_555 1_555 1_555 1_555 -0.7(6) no
C2 C1 C6 C7 1_555 1_555 1_555 1_555 176.1(4) no
C2 C3 C4 C5 1_555 1_555 1_555 1_555 -1.1(7) no
C3 C2 C1 C6 1_555 1_555 1_555 1_555 0.5(7) no
C3 C4 C5 C6 1_555 1_555 1_555 1_555 0.9(7) no
C4 C5 C6 C7 1_555 1_555 1_555 1_555 -176.8(4) no
C5 C6 C7 C8 1_555 1_555 1_555 1_555 87(12) no
C6 C7 C8 C9 1_555 1_555 1_555 1_555 76(15) no
C7 C8 C9 C10 1_555 1_555 1_555 1_555 -138(6) no
C7 C8 C9 C14 1_555 1_555 1_555 1_555 41(6) no
C8 C9 C10 C11 1_555 1_555 1_555 1_555 177.9(4) no
C8 C9 C14 C13 1_555 1_555 1_555 1_555 -178.3(4) no
C9 C10 C11 C12 1_555 1_555 1_555 1_555 0.8(7) no
C9 C14 C13 C12 1_555 1_555 1_555 1_555 0.0(7) no
C9 C14 C13 C15 1_555 1_555 1_555 1_555 -177.5(4) no
C10 C9 C14 C13 1_555 1_555 1_555 1_555 1.7(7) no
C10 C11 C12 C13 1_555 1_555 1_555 1_555 1.1(6) no
C11 C10 C9 C14 1_555 1_555 1_555 1_555 -2.1(6) no
C11 C12 C13 C14 1_555 1_555 1_555 1_555 -1.4(6) no
C11 C12 C13 C15 1_555 1_555 1_555 1_555 176.0(4) no
C12 C13 C15 C16 1_555 1_555 1_555 1_555 -148(8) no
C13 C15 C16 C17 1_555 1_555 1_555 1_555 2E1(5) no
C14 C13 C15 C16 1_555 1_555 1_555 1_555 29(8) no
C15 C16 C17 C18 1_555 1_555 1_555 1_555 -1E1(4) no
C15 C16 C17 C22 1_555 1_555 1_555 1_555 17E1(4) no
C16 C17 C18 C19 1_555 1_555 1_555 1_555 177.7(4) no
C16 C17 C22 C21 1_555 1_555 1_555 1_555 -178.8(5) no
C17 C18 C19 C20 1_555 1_555 1_555 1_555 1.8(8) no
C17 C22 C21 C20 1_555 1_555 1_555 1_555 0.5(8) no
C18 C17 C22 C21 1_555 1_555 1_555 1_555 0.9(7) no
C18 C19 C20 C21 1_555 1_555 1_555 1_555 -0.3(8) no
C19 C18 C17 C22 1_555 1_555 1_555 1_555 -2.1(7) no
C19 C20 C21 C22 1_555 1_555 1_555 1_555 -0.8(8) no

loop_
_cod_related_entry_id
_cod_related_entry_database
_cod_related_entry_code
1 ChemSpider 21128903
